data_8101318
loop_
_publ_author_name
'Eisenmann, Brigitte'
'R\"ossler, Ute'

_publ_section_title
;
Crystal structure of decapotassium hexaarsenidodistannate(IV), 
K~10~[Sn~2~As~6~]
;
_journal_issue 3
_journal_name_full 'Zeitschrift f\"ur Kristallographie - New Crystal Structures'
_journal_page_first 347
_journal_page_last 348
_journal_volume 215
_journal_year 2000
_chemical_formula_structural 'K10 [Sn2 As6]'
_chemical_formula_sum 'As6 K10 Sn2'
_chemical_formula_weight 1077.90
_space_group_IT_number 14
_symmetry_cell_setting monoclinic
_symmetry_space_group_name_Hall '-P 2yn'
_symmetry_space_group_name_H-M 'P 1 21/n 1'
_cell_angle_alpha 90.00
_cell_angle_beta 90.00
_cell_angle_gamma 90.00
_cell_formula_units_Z 2
_cell_length_a 15.1959(9)
_cell_length_b 8.2988(7)
_cell_length_c 9.2190(14)
_cell_measurement_temperature 293(2)
_cell_volume 1162.6(2)
_diffrn_ambient_temperature 293(2)
_exptl_crystal_density_diffrn 3.079
_cod_original_sg_symbol_H-M 'P 21/n'
_cod_database_code 8101318

loop_
_symmetry_equiv_pos_as_xyz
'x, y, z'
'-x+1/2, y+1/2, -z+1/2'
'-x, -y, -z'
'x-1/2, -y-1/2, z-1/2'

loop_
_atom_site_label
_atom_site_type_symbol
_atom_site_fract_x
_atom_site_fract_y
_atom_site_fract_z
_atom_site_U_iso_or_equiv
_atom_site_adp_type
_atom_site_occupancy
_atom_site_symmetry_multiplicity
_atom_site_Wyckoff_symbol
_atom_site_calc_flag
_atom_site_refinement_flags
_atom_site_disorder_assembly
_atom_site_disorder_group
K1 K 0.74033(12) 0.1652(2) 0.4220(2) 0.0351(4) Uani 1 4 e d . . .
K2 K 0.42094(13) 0.1765(3) 0.4186(2) 0.0412(5) Uani 1 4 e d . . .
K3 K 0.09091(13) 0.0030(2) 0.8077(2) 0.0372(4) Uani 1 4 e d . . .
K4 K 0.07700(15) 0.5176(2) 0.6620(3) 0.0452(5) Uani 1 4 e d . . .
K5 K 0.25895(14) 0.9905(2) 0.1940(2) 0.0399(5) Uani 1 4 e d . . .
Sn1 Sn 0.08569(3) 0.13925(5) 0.42518(5) 0.01969(14) Uani 1 4 e d . . .
As1 As 0.22483(5) 0.22685(9) 0.57545(9) 0.02574(19) Uani 1 4 e d . . .
As2 As 0.07977(5) 0.25521(9) 0.15917(9) 0.02536(19) Uani 1 4 e d . . .
As3 As 0.93561(5) 0.18522(9) 0.57705(9) 0.02360(19) Uani 1 4 e d . . .

loop_
_atom_site_aniso_label
_atom_site_aniso_U_11
_atom_site_aniso_U_22
_atom_site_aniso_U_33
_atom_site_aniso_U_23
_atom_site_aniso_U_13
_atom_site_aniso_U_12
K1 0.0326(9) 0.0414(9) 0.0311(10) 0.0013(8) -0.0021(7) 0.0058(7)
K2 0.0328(10) 0.0584(12) 0.0324(11) -0.0027(9) -0.0036(8) -0.0041(9)
K3 0.0358(10) 0.0371(9) 0.0387(11) 0.0064(8) -0.0030(8) -0.0087(8)
K4 0.0525(12) 0.0325(9) 0.0507(14) 0.0089(9) 0.0133(10) 0.0113(8)
K5 0.0452(11) 0.0396(9) 0.0350(11) -0.0052(8) -0.0065(8) 0.0150(8)
Sn1 0.0191(2) 0.0195(2) 0.0205(3) 0.00063(18) -0.00085(17) -0.00013(17)
As1 0.0224(4) 0.0278(4) 0.0270(5) -0.0006(3) -0.0031(3) -0.0026(3)
As2 0.0238(4) 0.0288(4) 0.0235(4) 0.0044(3) -0.0010(3) -0.0011(3)
As3 0.0224(4) 0.0195(3) 0.0289(4) -0.0007(3) 0.0024(3) 0.0013(3)

loop_
_geom_bond_atom_site_label_1
_geom_bond_atom_site_label_2
_geom_bond_distance
_geom_bond_site_symmetry_2
_geom_bond_publ_flag
K1 As1 3.296(2) 3_656 ?
K1 As3 3.298(2) . ?
K1 As1 3.326(2) 4_665 ?
K1 As2 3.342(2) 4_666 ?
K1 K3 3.607(3) 3_656 ?
K1 K3 3.721(3) 4_665 ?
K1 K5 3.769(3) 3_666 ?
K1 K4 3.769(3) 4_665 ?
K1 K5 3.813(3) 4_676 ?
K1 K4 3.903(3) 3_666 ?
K1 Sn1 3.9187(19) 3_656 ?
K1 K2 4.026(3) 3_656 ?
K2 As2 3.326(2) 4_666 ?
K2 As1 3.339(2) . ?
K2 As3 3.359(2) 4_565 ?
K2 K5 3.568(3) 1_545 ?
K2 As2 3.569(2) 2_545 ?
K2 K3 3.706(3) 2_556 ?
K2 K4 3.717(3) 4_665 ?
K2 K3 3.845(3) 4_665 ?
K2 K5 3.917(3) 2_545 ?
K2 K1 4.026(3) 3_656 ?
K2 K2 4.076(4) 3_656 ?
K2 K4 4.086(3) 2_546 ?
K3 As2 3.378(2) 3_556 ?
K3 As1 3.490(2) . ?
K3 As3 3.518(2) 1_455 ?
K3 K1 3.607(3) 3_656 ?
K3 Sn1 3.634(2) 3_556 ?
K3 Sn1 3.704(2) . ?
K3 K2 3.706(3) 2_546 ?
K3 K1 3.721(3) 4_566 ?
K3 As1 3.775(2) 2_546 ?
K3 K2 3.845(3) 4_566 ?
K3 As2 3.861(2) 1_556 ?
K3 As3 3.897(2) 3_656 ?
K4 As3 3.313(2) 3_666 ?
K4 As1 3.392(2) . ?
K4 As2 3.457(2) 3_566 ?
K4 As3 3.583(2) 1_455 ?
K4 K2 3.717(3) 4_566 ?
K4 K1 3.769(3) 4_566 ?
K4 K4 3.805(5) 3_566 ?
K4 Sn1 3.826(2) . ?
K4 Sn1 3.856(2) 3_566 ?
K4 K1 3.903(3) 3_666 ?
K4 K2 4.086(3) 2_556 ?
K4 K5 4.127(3) 2_545 ?
K5 As1 3.319(2) 2 ?
K5 As2 3.413(2) 2 ?
K5 As2 3.513(2) 1_565 ?
K5 K2 3.568(3) 1_565 ?
K5 Sn1 3.605(2) 1_565 ?
K5 K1 3.769(3) 3_666 ?
K5 K1 3.813(3) 4_575 ?
K5 Sn1 3.9087(19) 2 ?
K5 As3 3.914(2) 3_666 ?
K5 K2 3.917(3) 2 ?
K5 As3 3.951(2) 4_575 ?
K5 K4 4.127(3) 2 ?
Sn1 As1 2.6301(9) . ?
Sn1 As2 2.6360(10) . ?
Sn1 As3 2.7032(9) 1_455 ?
Sn1 As3 2.7122(9) 3_656 ?
Sn1 K5 3.605(2) 1_545 ?
Sn1 K3 3.634(2) 3_556 ?
Sn1 K4 3.856(2) 3_566 ?
Sn1 K5 3.9086(19) 2_545 ?
Sn1 K1 3.9187(19) 3_656 ?
As1 K1 3.296(2) 3_656 ?
As1 K5 3.319(2) 2_545 ?
As1 K1 3.326(2) 4_566 ?
As1 K3 3.775(2) 2_556 ?
As2 K2 3.326(2) 4_565 ?
As2 K1 3.342(2) 4_565 ?
As2 K3 3.378(2) 3_556 ?
As2 K5 3.413(2) 2_545 ?
As2 K4 3.457(2) 3_566 ?
As2 K5 3.513(2) 1_545 ?
As2 K2 3.569(2) 2 ?
As2 K3 3.861(2) 1_554 ?
As3 Sn1 2.7031(9) 1_655 ?
As3 Sn1 2.7121(9) 3_656 ?
As3 K4 3.313(2) 3_666 ?
As3 K2 3.359(2) 4_666 ?
As3 K3 3.518(2) 1_655 ?
As3 K4 3.583(2) 1_655 ?
As3 K3 3.897(2) 3_656 ?
As3 K5 3.914(2) 3_666 ?
As3 K5 3.951(2) 4_676 ?
